data_2207765
loop_
_publ_author_name
'Tang, Shi-Gui'
'Gu, Xi-Feng'
'Wei, Ping'

_publ_section_title
;
 Ethyl 2-amino-4-phenyl-4<i>H</i>-benzo[<i>h</i>]chromene-3-carboxylate
;
_journal_coeditor_code CV6620
_journal_issue 1
_journal_name_full 'Acta Crystallographica Section E'
_journal_page_first o136
_journal_page_last o137
_journal_paper_doi 10.1107/S1600536805040729
_journal_volume 62
_journal_year 2006
_chemical_formula_iupac 'C22 H19 N O3'
_chemical_formula_moiety 'C22 H19 N O3'
_chemical_formula_sum 'C22 H19 N O3'
_chemical_formula_weight 345.38
_chemical_name_systematic
;
Ethyl 2-amino-4-phenyl-4H-benzo[h]chromene-3-carboxylate
;
_space_group_IT_number 14
_symmetry_cell_setting monoclinic
_symmetry_space_group_name_Hall '-P 2ybc'
_symmetry_space_group_name_H-M 'P 1 21/c 1'
_atom_sites_solution_hydrogens geom
_atom_sites_solution_primary direct
_atom_sites_solution_secondary difmap
_cell_angle_alpha 90.00
_cell_angle_beta 110.03(3)
_cell_angle_gamma 90.00
_cell_formula_units_Z 4
_cell_length_a 12.178(2)
_cell_length_b 8.9950(18)
_cell_length_c 17.085(3)
_cell_measurement_reflns_used 25
_cell_measurement_temperature 293(2)
_cell_measurement_theta_max 12
_cell_measurement_theta_min 9
_cell_volume 1758.3(6)
_computing_cell_refinement 'CAD-4 Software'
_computing_data_collection 'CAD-4 Software (Enraf--Nonius, 1989)'
_computing_data_reduction 'XCAD4 (Harms & Wocadlo, 1995)'
_computing_molecular_graphics 'SHELXTL (Siemens, 1996)'
_computing_publication_material SHELXL97
_computing_structure_refinement 'SHELXL97 (Sheldrick, 1997)'
_computing_structure_solution 'SHELXS97 (Sheldrick, 1997)'
_diffrn_ambient_temperature 293(2)
_diffrn_measured_fraction_theta_full 0.998
_diffrn_measured_fraction_theta_max 0.998
_diffrn_measurement_device_type 'Enraf--Nonius CAD-4'
_diffrn_measurement_method \w/2\q
_diffrn_radiation_monochromator graphite
_diffrn_radiation_source 'fine-focus sealed tube'
_diffrn_radiation_type MoK\a
_diffrn_radiation_wavelength 0.71073
_diffrn_reflns_av_R_equivalents 0.0697
_diffrn_reflns_av_sigmaI/netI 0.0804
_diffrn_reflns_limit_h_max 14
_diffrn_reflns_limit_h_min 0
_diffrn_reflns_limit_k_max 10
_diffrn_reflns_limit_k_min 0
_diffrn_reflns_limit_l_max 19
_diffrn_reflns_limit_l_min -20
_diffrn_reflns_number 3595
_diffrn_reflns_theta_full 25.97
_diffrn_reflns_theta_max 25.97
_diffrn_reflns_theta_min 1.78
_diffrn_standards_decay_% <1
_diffrn_standards_interval_count 200
_diffrn_standards_interval_time 120
_diffrn_standards_number 3
_exptl_absorpt_coefficient_mu 0.087
_exptl_absorpt_correction_type none
_exptl_crystal_colour colourless
_exptl_crystal_density_diffrn 1.305
_exptl_crystal_density_method 'not measured'
_exptl_crystal_description block
_exptl_crystal_F_000 728
_exptl_crystal_size_max .4
_exptl_crystal_size_mid .3
_exptl_crystal_size_min .2
_refine_diff_density_max 0.405
_refine_diff_density_min -0.703
_refine_ls_extinction_coef 0.0076(13)
_refine_ls_extinction_expression Fc^*^=kFc[1+0.001xFc^2^\l^3^/sin(2\q)]^-1/4^
_refine_ls_extinction_method SHELXL97
_refine_ls_goodness_of_fit_ref 1.096
_refine_ls_hydrogen_treatment constr
_refine_ls_matrix_type full
_refine_ls_number_parameters 231
_refine_ls_number_reflns 3431
_refine_ls_number_restraints 2
_refine_ls_restrained_S_all 1.140
_refine_ls_R_factor_all 0.1604
_refine_ls_R_factor_gt 0.0660
_refine_ls_shift/su_max 0.000
_refine_ls_shift/su_mean 0.000
_refine_ls_structure_factor_coef Fsqd
_refine_ls_weighting_details 'calc w=1/[\s^2^(Fo^2^)+(0.05P)^2^+0.9P] where P=(Fo^2^+2Fc^2^)/3'
_refine_ls_weighting_scheme calc
_refine_ls_wR_factor_gt 0.1533
_refine_ls_wR_factor_ref 0.1874
_reflns_number_gt 1642
_reflns_number_total 3431
_reflns_threshold_expression I>2\s(I)
_cod_data_source_file cv6620.cif
_cod_data_source_block I
_cod_depositor_comments
;
The following automatic conversions were performed:
'_symmetry_cell_setting' value 'Monoclinic' changed to 'monoclinic'
according to '/home/saulius/struct/CIF-dictionaries/cif_core.dic'
dictionary named 'cif_core.dic' version 2.4.1 from 2010-06-29.

Automatic conversion script
Id: cif_fix_enum 1527 2010-12-29 10:47:43Z saulius 

The following automatic conversions were performed:

'_symmetry_cell_setting' value 'Monoclinic' changed to 'monoclinic'
according to /home/saulius/struct/CIF-dictionaries/cif_core.dic
dictionary named 'cif_core.dic' version 2.4.1 from 2010-06-29.

Automatic conversion script
Id: cif_fix_values 1715 2011-07-08 13:25:40Z adriana 
;
_cod_original_sg_symbol_H-M 'P 21/c'
_cod_database_code 2207765
_cod_database_fobs_code 2207765

loop_
_symmetry_equiv_pos_as_xyz
'x, y, z'
'-x, y+1/2, -z+1/2'
'-x, -y, -z'
'x, -y-1/2, z-1/2'

loop_
_atom_site_label
_atom_site_fract_x
_atom_site_fract_y
_atom_site_fract_z
_atom_site_U_iso_or_equiv
_atom_site_adp_type
_atom_site_calc_flag
_atom_site_refinement_flags
_atom_site_occupancy
_atom_site_type_symbol
O1 0.8361(2) 0.8807(3) -0.04636(16) 0.0640(8) Uani d D 1 O
O2 0.9300(2) 0.6623(3) -0.03046(18) 0.0698(9) Uani d . 1 O
O3 0.7024(2) 0.4972(3) 0.08534(15) 0.0522(7) Uani d . 1 O
N1 0.8432(3) 0.4415(4) 0.03706(19) 0.0583(9) Uani d . 1 N
H0A 0.8942 0.4589 0.0137 0.070 Uiso calc R 1 H
H0B 0.8346 0.3529 0.0529 0.070 Uiso calc R 1 H
C1 0.8456(5) 1.0476(7) -0.1494(4) 0.134 Uani d D 1 C
H1A 0.8870 1.0734 -0.1862 0.175 Uiso calc R 1 H
H1B 0.8459 1.1307 -0.1141 0.175 Uiso calc R 1 H
H1C 0.7664 1.0219 -0.1815 0.175 Uiso calc R 1 H
C2 0.9017(4) 0.9228(6) -0.0990(3) 0.0918(17) Uani d D 1 C
H2A 0.9809 0.9491 -0.0649 0.110 Uiso calc R 1 H
H2B 0.9052 0.8399 -0.1344 0.110 Uiso calc R 1 H
C3 0.8555(3) 0.7402(5) -0.0175(2) 0.0502(10) Uani d . 1 C
C4 0.7801(3) 0.6971(4) 0.0276(2) 0.0423(9) Uani d . 1 C
C5 0.7774(3) 0.5521(4) 0.0488(2) 0.0430(9) Uani d . 1 C
C6 0.7061(3) 0.8130(4) 0.0512(2) 0.0430(9) Uani d . 1 C
H6A 0.6691 0.8760 0.0025 0.052 Uiso calc R 1 H
C7 0.7779(3) 0.9122(4) 0.1227(2) 0.0403(9) Uani d . 1 C
C8 0.8500(3) 0.8493(4) 0.1960(2) 0.0489(10) Uani d . 1 C
H8A 0.8570 0.7463 0.1998 0.059 Uiso calc R 1 H
C9 0.9120(3) 0.9347(5) 0.2639(2) 0.0557(11) Uani d . 1 C
H9A 0.9600 0.8894 0.3125 0.067 Uiso calc R 1 H
C10 0.9024(3) 1.0877(5) 0.2592(3) 0.0581(11) Uani d . 1 C
H10A 0.9436 1.1466 0.3045 0.070 Uiso calc R 1 H
C11 0.8313(4) 1.1514(5) 0.1866(3) 0.0704(13) Uani d . 1 C
H11A 0.8243 1.2543 0.1830 0.085 Uiso calc R 1 H
C12 0.7702(3) 1.0657(5) 0.1195(2) 0.0568(11) Uani d . 1 C
H12A 0.7228 1.1116 0.0709 0.068 Uiso calc R 1 H
C13 0.6109(3) 0.7379(4) 0.0746(2) 0.0414(9) Uani d . 1 C
C14 0.5176(3) 0.8226(5) 0.0840(2) 0.0559(11) Uani d . 1 C
H14A 0.5125 0.9237 0.0719 0.067 Uiso calc R 1 H
C15 0.4356(3) 0.7575(6) 0.1105(3) 0.0637(12) Uani d . 1 C
H15A 0.3747 0.8148 0.1152 0.076 Uiso calc R 1 H
C16 0.4411(3) 0.6053(6) 0.1309(2) 0.0580(11) Uani d . 1 C
C17 0.3603(4) 0.5362(7) 0.1625(3) 0.0739(15) Uani d . 1 C
H17A 0.3004 0.5924 0.1697 0.089 Uiso calc R 1 H
C18 0.3687(4) 0.3905(7) 0.1823(3) 0.0817(16) Uani d . 1 C
H18A 0.3156 0.3482 0.2040 0.098 Uiso calc R 1 H
C19 0.4562(4) 0.3026(6) 0.1707(3) 0.0759(15) Uani d . 1 C
H19A 0.4600 0.2019 0.1836 0.091 Uiso calc R 1 H
C20 0.5367(3) 0.3634(5) 0.1402(2) 0.0610(11) Uani d . 1 C
H20A 0.5947 0.3040 0.1326 0.073 Uiso calc R 1 H
C21 0.5316(3) 0.5170(5) 0.1202(2) 0.0491(10) Uani d . 1 C
C22 0.6143(3) 0.5908(5) 0.0921(2) 0.0445(9) Uani d . 1 C

loop_
_atom_site_aniso_label
_atom_site_aniso_U_11
_atom_site_aniso_U_22
_atom_site_aniso_U_33
_atom_site_aniso_U_12
_atom_site_aniso_U_13
_atom_site_aniso_U_23
O1 0.0652(18) 0.078(2) 0.0626(18) 0.0024(16) 0.0397(15) 0.0154(16)
O2 0.0593(17) 0.087(2) 0.081(2) 0.0081(17) 0.0465(16) -0.0026(17)
O3 0.0465(15) 0.0556(17) 0.0611(16) 0.0085(13) 0.0269(13) 0.0081(14)
N1 0.055(2) 0.061(2) 0.068(2) 0.0148(18) 0.0324(18) 0.0043(18)
C1 0.140 0.133 0.183 0.086 0.123 0.115
C2 0.085(3) 0.120(5) 0.092(4) -0.003(3) 0.058(3) 0.026(3)
C3 0.046(2) 0.066(3) 0.042(2) -0.003(2) 0.0195(18) -0.003(2)
C4 0.0343(19) 0.059(3) 0.0363(19) 0.0030(17) 0.0158(16) -0.0048(18)
C5 0.037(2) 0.054(3) 0.039(2) 0.0048(18) 0.0142(16) -0.0022(18)
C6 0.0370(19) 0.057(2) 0.0356(19) 0.0089(18) 0.0134(15) 0.0083(18)
C7 0.0378(19) 0.047(2) 0.041(2) 0.0058(17) 0.0206(16) 0.0032(18)
C8 0.051(2) 0.046(2) 0.047(2) 0.0048(19) 0.0124(19) 0.0046(19)
C9 0.050(2) 0.064(3) 0.048(2) 0.003(2) 0.0105(19) 0.003(2)
C10 0.050(2) 0.066(3) 0.057(3) -0.009(2) 0.018(2) -0.009(2)
C11 0.086(3) 0.046(3) 0.081(3) 0.002(2) 0.032(3) -0.002(2)
C12 0.063(3) 0.052(3) 0.052(2) 0.006(2) 0.016(2) 0.007(2)
C13 0.0345(19) 0.055(2) 0.0336(18) 0.0043(18) 0.0102(15) 0.0004(18)
C14 0.044(2) 0.071(3) 0.054(2) 0.010(2) 0.0197(19) -0.003(2)
C15 0.040(2) 0.094(4) 0.062(3) 0.009(2) 0.024(2) -0.009(3)
C16 0.034(2) 0.100(4) 0.041(2) -0.009(2) 0.0138(17) -0.010(2)
C17 0.047(3) 0.120(5) 0.059(3) -0.016(3) 0.024(2) -0.014(3)
C18 0.051(3) 0.139(5) 0.061(3) -0.028(3) 0.027(2) -0.002(3)
C19 0.067(3) 0.100(4) 0.055(3) -0.033(3) 0.014(2) 0.012(3)
C20 0.053(2) 0.079(3) 0.050(2) -0.008(2) 0.017(2) 0.003(2)
C21 0.038(2) 0.075(3) 0.0331(19) -0.009(2) 0.0103(16) -0.001(2)
C22 0.0332(19) 0.065(3) 0.0358(19) 0.0050(18) 0.0122(15) -0.0033(19)

loop_
_atom_type_symbol
_atom_type_description
_atom_type_scat_dispersion_real
_atom_type_scat_dispersion_imag
_atom_type_scat_source
C C 0.0033 0.0016 'International Tables Vol C Tables 4.2.6.8 and 6.1.1.4'
H H 0.0000 0.0000 'International Tables Vol C Tables 4.2.6.8 and 6.1.1.4'
N N 0.0061 0.0033 'International Tables Vol C Tables 4.2.6.8 and 6.1.1.4'
O O 0.0106 0.0060 'International Tables Vol C Tables 4.2.6.8 and 6.1.1.4'

loop_
_geom_angle_atom_site_label_1
_geom_angle_atom_site_label_2
_geom_angle_atom_site_label_3
_geom_angle
_geom_angle_publ_flag
C3 O1 C2 114.1(3) yes
C5 O3 C22 118.2(3) yes
C5 N1 H0A 120.0 ?
C5 N1 H0B 120.0 ?
H0A N1 H0B 120.0 ?
C2 C1 H1A 109.5 ?
C2 C1 H1B 109.5 ?
H1A C1 H1B 109.5 ?
C2 C1 H1C 109.5 ?
H1A C1 H1C 109.5 ?
H1B C1 H1C 109.5 ?
C1 C2 O1 109.1(4) yes
C1 C2 H2A 109.9 ?
O1 C2 H2A 109.9 ?
C1 C2 H2B 109.9 ?
O1 C2 H2B 109.9 ?
H2A C2 H2B 108.3 ?
O2 C3 O1 121.2(4) yes
O2 C3 C4 126.2(4) yes
O1 C3 C4 112.6(3) yes
C5 C4 C3 118.7(3) yes
C5 C4 C6 121.1(3) ?
C3 C4 C6 120.2(3) yes
N1 C5 C4 127.3(3) yes
N1 C5 O3 109.2(3) yes
C4 C5 O3 123.5(3) yes
C13 C6 C4 110.1(3) ?
C13 C6 C7 109.4(3) yes
C4 C6 C7 112.6(3) yes
C13 C6 H6A 108.2 ?
C4 C6 H6A 108.2 ?
C7 C6 H6A 108.2 ?
C8 C7 C12 117.3(4) ?
C8 C7 C6 120.0(3) yes
C12 C7 C6 122.7(3) yes
C9 C8 C7 121.9(4) ?
C9 C8 H8A 119.0 ?
C7 C8 H8A 119.0 ?
C8 C9 C10 119.7(4) ?
C8 C9 H9A 120.2 ?
C10 C9 H9A 120.2 ?
C11 C10 C9 118.9(4) ?
C11 C10 H10A 120.5 ?
C9 C10 H10A 120.5 ?
C12 C11 C10 121.1(4) ?
C12 C11 H11A 119.5 ?
C10 C11 H11A 119.5 ?
C11 C12 C7 121.1(4) ?
C11 C12 H12A 119.4 ?
C7 C12 H12A 119.4 ?
C22 C13 C14 117.6(3) ?
C22 C13 C6 121.8(3) ?
C14 C13 C6 120.4(3) yes
C15 C14 C13 120.8(4) ?
C15 C14 H14A 119.6 ?
C13 C14 H14A 119.6 ?
C14 C15 C16 121.5(4) ?
C14 C15 H15A 119.2 ?
C16 C15 H15A 119.2 ?
C15 C16 C17 122.8(4) ?
C15 C16 C21 118.9(4) ?
C17 C16 C21 118.3(5) ?
C18 C17 C16 121.3(5) ?
C18 C17 H17A 119.3 ?
C16 C17 H17A 119.3 ?
C17 C18 C19 120.7(5) ?
C17 C18 H18A 119.7 ?
C19 C18 H18A 119.7 ?
C20 C19 C18 120.6(5) ?
C20 C19 H19A 119.7 ?
C18 C19 H19A 119.7 ?
C19 C20 C21 120.1(4) ?
C19 C20 H20A 119.9 ?
C21 C20 H20A 119.9 ?
C20 C21 C22 124.0(4) yes
C20 C21 C16 119.0(4) ?
C22 C21 C16 117.0(4) ?
C13 C22 O3 122.4(3) yes
C13 C22 C21 124.0(4) ?
O3 C22 C21 113.5(3) yes

loop_
_geom_bond_atom_site_label_1
_geom_bond_atom_site_label_2
_geom_bond_distance
_geom_bond_publ_flag
O1 C3 1.348(5) yes
O1 C2 1.443(4) yes
O2 C3 1.225(4) yes
O3 C5 1.363(4) yes
O3 C22 1.399(4) yes
N1 C5 1.335(4) yes
N1 H0A 0.8600 ?
N1 H0B 0.8600 ?
C1 C2 1.437(5) yes
C1 H1A 0.9600 ?
C1 H1B 0.9600 ?
C1 H1C 0.9600 ?
C2 H2A 0.9700 ?
C2 H2B 0.9700 ?
C3 C4 1.438(5) yes
C4 C5 1.357(5) ?
C4 C6 1.520(5) ?
C6 C13 1.509(5) ?
C6 C7 1.524(5) yes
C6 H6A 0.9800 ?
C7 C8 1.381(5) ?
C7 C12 1.384(5) ?
C8 C9 1.380(5) ?
C8 H8A 0.9300 ?
C9 C10 1.382(6) ?
C9 H9A 0.9300 ?
C10 C11 1.371(6) ?
C10 H10A 0.9300 ?
C11 C12 1.370(6) ?
C11 H11A 0.9300 ?
C12 H12A 0.9300 ?
C13 C22 1.354(5) ?
C13 C14 1.422(5) ?
C14 C15 1.361(5) ?
C14 H14A 0.9300 ?
C15 C16 1.409(6) ?
C15 H15A 0.9300 ?
C16 C17 1.417(6) ?
C16 C21 1.421(5) ?
C17 C18 1.349(7) ?
C17 H17A 0.9300 ?
C18 C19 1.395(7) ?
C18 H18A 0.9300 ?
C19 C20 1.371(5) ?
C19 H19A 0.9300 ?
C20 C21 1.419(6) ?
C20 H20A 0.9300 ?
C21 C22 1.420(5) ?

loop_
_geom_hbond_atom_site_label_D
_geom_hbond_atom_site_label_H
_geom_hbond_atom_site_label_A
_geom_hbond_site_symmetry_A
_geom_hbond_distance_DH
_geom_hbond_distance_HA
_geom_hbond_distance_DA
_geom_hbond_angle_DHA
_geom_hbond_publ_flag
N1 H0A O2 . 0.86 2.08 2.688(4) 127 yes
N1 H0A O2 3_765 0.86 2.33 2.954(4) 130 yes

loop_
_geom_torsion_atom_site_label_1
_geom_torsion_atom_site_label_2
_geom_torsion_atom_site_label_3
_geom_torsion_atom_site_label_4
_geom_torsion
C3 O1 C2 C1 159.1(5)
C2 O1 C3 O2 5.7(5)
C2 O1 C3 C4 -174.1(3)
O2 C3 C4 C5 -9.8(6)
O1 C3 C4 C5 169.9(3)
O2 C3 C4 C6 169.7(4)
O1 C3 C4 C6 -10.6(5)
C3 C4 C5 N1 4.4(6)
C6 C4 C5 N1 -175.1(3)
C3 C4 C5 O3 -174.4(3)
C6 C4 C5 O3 6.1(5)
C22 O3 C5 N1 -171.0(3)
C22 O3 C5 C4 8.1(5)
C5 C4 C6 C13 -17.0(5)
C3 C4 C6 C13 163.5(3)
C5 C4 C6 C7 105.4(4)
C3 C4 C6 C7 -74.1(4)
C13 C6 C7 C8 69.8(4)
C4 C6 C7 C8 -52.9(4)
C13 C6 C7 C12 -106.9(4)
C4 C6 C7 C12 130.4(4)
C12 C7 C8 C9 0.3(5)
C6 C7 C8 C9 -176.6(3)
C7 C8 C9 C10 0.0(6)
C8 C9 C10 C11 -0.1(6)
C9 C10 C11 C12 -0.1(6)
C10 C11 C12 C7 0.3(6)
C8 C7 C12 C11 -0.4(6)
C6 C7 C12 C11 176.4(3)
C4 C6 C13 C22 15.8(5)
C7 C6 C13 C22 -108.5(4)
C4 C6 C13 C14 -168.2(3)
C7 C6 C13 C14 67.5(4)
C22 C13 C14 C15 0.6(5)
C6 C13 C14 C15 -175.5(3)
C13 C14 C15 C16 1.2(6)
C14 C15 C16 C17 176.8(4)
C14 C15 C16 C21 -2.6(6)
C15 C16 C17 C18 -179.2(4)
C21 C16 C17 C18 0.2(6)
C16 C17 C18 C19 -1.3(7)
C17 C18 C19 C20 1.2(7)
C18 C19 C20 C21 0.0(6)
C19 C20 C21 C22 176.9(3)
C19 C20 C21 C16 -1.1(5)
C15 C16 C21 C20 -179.6(4)
C17 C16 C21 C20 1.0(5)
C15 C16 C21 C22 2.3(5)
C17 C16 C21 C22 -177.2(3)
C14 C13 C22 O3 -179.7(3)
C6 C13 C22 O3 -3.6(5)
C14 C13 C22 C21 -0.8(5)
C6 C13 C22 C21 175.2(3)
C5 O3 C22 C13 -9.4(5)
C5 O3 C22 C21 171.7(3)
C20 C21 C22 C13 -178.7(4)
C16 C21 C22 C13 -0.6(5)
C20 C21 C22 O3 0.3(5)
C16 C21 C22 O3 178.4(3)

loop_
_cod_related_entry_id
_cod_related_entry_database
_cod_related_entry_code
1 ChemSpider 2151713
